data_4500865
loop_
_publ_author_name
'Podgajny, Robert'
'Chora\.zy, Szymon'
'Nitek, Wojciech'
'Budziak, Andrzej'
'Rams, Micha\/l'
'G\'omez-Garc\'ia, Carlos J.'
'Oszajca, Marcin'
'\/Lasocha, Wies\/law'
'Sieklucka, Barbara'

_publ_section_title
;
 Humidity-Driven Reversible Transformation and Guest Inclusion in a
 Two-Dimensional Coordination Framework Tailored by Organic Polyamine
 Cation
;
_journal_issue 9
_journal_name_full 'Crystal Growth &amp; Design'
_journal_page_first 3866
_journal_paper_doi 10.1021/cg2004062
_journal_volume 11
_journal_year 2011
_chemical_compound_source 'synthesis as described'
_chemical_formula_moiety 'C8 Co N8 O2 W, 2(C2 N), 2(O)'
_chemical_formula_sum 'C12 Co N10 O4 W'
_chemical_formula_weight 590.99
_chemical_name_common rp231
_chemical_name_systematic
;
 ?
;
_space_group_IT_number 63
_symmetry_cell_setting orthorhombic
_symmetry_Int_Tables_number 63
_symmetry_space_group_name_Hall '-C 2c 2'
_symmetry_space_group_name_H-M 'C m c m'
_atom_sites_solution_primary direct
_atom_sites_solution_secondary difmap
_audit_conform_dict_location ftp://ftp.iucr.org/pub/cif_core.dic
_audit_conform_dict_name cif_core.dic
_audit_conform_dict_version 2.4
_audit_creation_date 2011-06-14T09:55:16-00:00
_audit_creation_method 'WinGX routine CIF_UPDATE'
_cell_angle_alpha 90
_cell_angle_beta 90
_cell_angle_gamma 90
_cell_formula_units_Z 4
_cell_length_a 7.77570(10)
_cell_length_b 25.7669(4)
_cell_length_c 9.9187(2)
_cell_measurement_reflns_used 7587
_cell_measurement_temperature 293(2)
_cell_measurement_theta_max 34.972
_cell_measurement_theta_min 0.998
_cell_measurement_wavelength 0.71073
_cell_volume 1987.27(6)
_computing_cell_refinement 'HKL Scalepack (Otwinowski & Minor 1997)'
_computing_data_collection 'Collect (Nonius BV, 1997-2000)'
_computing_data_reduction 'HKL Denzo and Scalepack (Otwinowski & Minor 1997)'
_computing_molecular_graphics 'Ortep-3 for Windows (Farrugia, 1997)'
_computing_publication_material 'WinGX publication routines (Farrugia, 1999)'
_computing_structure_refinement 'SHELXL-97 (Sheldrick, 1997)'
_computing_structure_solution 'SHELXS-86 (Sheldrick, 1986)'
_diffrn_ambient_temperature 293(2)
_diffrn_detector_area_resol_mean 9
_diffrn_measured_fraction_theta_full 0.999
_diffrn_measured_fraction_theta_max 0.999
_diffrn_measurement_device '95mm CCD camera on \k-goniostat'
_diffrn_measurement_device_type KappaCCD
_diffrn_measurement_method CCD
_diffrn_orient_matrix_type 'by Nonius Collect from scalepack cell'
_diffrn_orient_matrix_UB_11 0.0676924
_diffrn_orient_matrix_UB_12 0.0580509
_diffrn_orient_matrix_UB_13 0.0926676
_diffrn_orient_matrix_UB_21 -0.0303687
_diffrn_orient_matrix_UB_22 0.0228461
_diffrn_orient_matrix_UB_23 0.0078722
_diffrn_orient_matrix_UB_31 -0.0335338
_diffrn_orient_matrix_UB_32 -0.0676104
_diffrn_orient_matrix_UB_33 0.06685
_diffrn_radiation_monochromator graphite
_diffrn_radiation_probe x-ray
_diffrn_radiation_type MoK\a
_diffrn_radiation_wavelength 0.71073
_diffrn_reflns_av_R_equivalents 0.0631
_diffrn_reflns_av_unetI/netI 0.0424
_diffrn_reflns_limit_h_max 10
_diffrn_reflns_limit_h_min -12
_diffrn_reflns_limit_k_max 41
_diffrn_reflns_limit_k_min -39
_diffrn_reflns_limit_l_max 15
_diffrn_reflns_limit_l_min -15
_diffrn_reflns_number 12965
_diffrn_reflns_theta_full 34.98
_diffrn_reflns_theta_max 34.98
_diffrn_reflns_theta_min 2.59
_exptl_absorpt_coefficient_mu 6.657
_exptl_absorpt_correction_T_max 0.8253
_exptl_absorpt_correction_T_min 0.2869
_exptl_absorpt_correction_type multi-scan
_exptl_absorpt_process_details '(DENZO-SMN; Otwinowski & Minor, 1997)'
_exptl_crystal_colour red
_exptl_crystal_density_diffrn 1.975
_exptl_crystal_density_method 'not measured'
_exptl_crystal_description prism
_exptl_crystal_F_000 1099
_exptl_crystal_size_max 0.25
_exptl_crystal_size_mid 0.05
_exptl_crystal_size_min 0.03
_refine_diff_density_max 1.517
_refine_diff_density_min -1.522
_refine_diff_density_rms 0.204
_refine_ls_extinction_coef 0.00145(16)
_refine_ls_extinction_expression Fc^*^=kFc[1+0.001xFc^2^\l^3^/sin(2\q)]^-1/4^
_refine_ls_extinction_method SHELXL
_refine_ls_goodness_of_fit_ref 1.111
_refine_ls_matrix_type full
_refine_ls_number_parameters 75
_refine_ls_number_reflns 2421
_refine_ls_number_restraints 5
_refine_ls_restrained_S_all 1.161
_refine_ls_R_factor_all 0.0591
_refine_ls_R_factor_gt 0.0382
_refine_ls_shift/su_max 0
_refine_ls_shift/su_mean 0
_refine_ls_structure_factor_coef Fsqd
_refine_ls_weighting_details 'calc w=1/[\s^2^(Fo^2^)+(0.0306P)^2^+8.9142P] where P=(Fo^2^+2Fc^2^)/3'
_refine_ls_weighting_scheme calc
_refine_ls_wR_factor_gt 0.0763
_refine_ls_wR_factor_ref 0.0836
_reflns_number_gt 1972
_reflns_number_total 2421
_reflns_threshold_expression >2sigma(I)
_cod_data_source_file cg2004062_si_002.cif
_cod_data_source_block rp231
_cod_depositor_comments
;
The following automatic conversions were performed:

'_exptl_absorpt_correction_type' value 'Multi-scan' changed to
'multi-scan' according to
/home/saulius/struct/CIF-dictionaries/cif_core.dic dictionary named
'cif_core.dic' version 2.4.1 from 2010-06-29.

Automatic conversion script
Id: cif_fix_values 1715 2011-07-08 13:25:40Z adriana 
;
_cod_original_sg_symbol_H-M Cmcm
_cod_database_code 4500865

loop_
_symmetry_equiv_pos_as_xyz
'x, y, z'
'-x, -y, z+1/2'
'x, -y, -z'
'-x, y, -z+1/2'
'x+1/2, y+1/2, z'
'-x+1/2, -y+1/2, z+1/2'
'x+1/2, -y+1/2, -z'
'-x+1/2, y+1/2, -z+1/2'
'-x, -y, -z'
'x, y, -z-1/2'
'-x, y, z'
'x, -y, z-1/2'
'-x+1/2, -y+1/2, -z'
'x+1/2, y+1/2, -z-1/2'
'-x+1/2, y+1/2, z'
'x+1/2, -y+1/2, z-1/2'

loop_
_atom_site_label
_atom_site_type_symbol
_atom_site_fract_x
_atom_site_fract_y
_atom_site_fract_z
_atom_site_U_iso_or_equiv
_atom_site_adp_type
_atom_site_occupancy
_atom_site_symmetry_multiplicity
_atom_site_calc_flag
_atom_site_refinement_flags
W1 W 0.5 0.142634(10) -0.25 0.02433(10) Uani 1 4 d S
Co1 Co 0.5 0.21650(4) 0.25 0.02485(19) Uani 1 4 d S
C1 C 0.5 0.1818(2) -0.0570(6) 0.0305(10) Uani 1 2 d S
N1 N 0.5 0.2018(2) 0.0456(5) 0.0395(11) Uani 1 2 d S
C2 C 0.3318(8) 0.0971(2) -0.1246(6) 0.0567(13) Uani 1 1 d .
N2 N 0.2454(10) 0.0729(3) -0.0565(7) 0.113(3) Uani 1 1 d .
C3 C 0.7930(7) 0.3035(2) 0.25 0.0306(10) Uani 1 2 d S
N3 N 0.6865(7) 0.2722(2) 0.25 0.0389(11) Uani 1 2 d S
O1 O 0.2762(7) 0.15914(19) 0.25 0.0506(11) Uani 1 2 d S
O2 O 0 0.1758(2) 0.0574(7) 0.0711(17) Uani 1 2 d S
N1T N 0.2499(19) 0.0353(5) 0.25 0.121(4) Uiso 1 2 d SD
C2T C 0.4123(13) 0.0365(6) 0.2100(18) 0.117(7) Uiso 0.5 1 d PD
C3T C 0.0898(14) 0.0276(7) 0.213(2) 0.149(9) Uiso 0.5 1 d PD

loop_
_atom_site_aniso_label
_atom_site_aniso_U_11
_atom_site_aniso_U_22
_atom_site_aniso_U_33
_atom_site_aniso_U_23
_atom_site_aniso_U_13
_atom_site_aniso_U_12
W1 0.02332(14) 0.01997(13) 0.02972(15) 0 0 0
Co1 0.0228(4) 0.0260(4) 0.0258(4) 0 0 0
C1 0.027(2) 0.033(2) 0.031(3) -0.002(2) 0 0
N1 0.034(2) 0.051(3) 0.033(2) -0.006(2) 0 0
C2 0.065(3) 0.051(3) 0.054(3) 0.001(2) 0.007(3) -0.029(2)
N2 0.138(6) 0.113(5) 0.089(4) 0.012(4) 0.029(5) -0.076(5)
C3 0.028(2) 0.029(2) 0.035(3) 0 0 0.0001(19)
N3 0.032(2) 0.040(2) 0.044(3) 0 0 -0.010(2)
O1 0.050(3) 0.047(2) 0.054(3) 0 0 -0.005(2)
O2 0.083(4) 0.067(4) 0.064(4) 0.010(3) 0 0

loop_
_atom_type_symbol
_atom_type_description
_atom_type_scat_dispersion_real
_atom_type_scat_dispersion_imag
_atom_type_scat_source
C C 0.003 0.002 'International Tables Vol C Tables 4.2.6.8 and 6.1.1.4'
Co Co 0.349 0.972 'International Tables Vol C Tables 4.2.6.8 and 6.1.1.4'
N N 0.006 0.003 'International Tables Vol C Tables 4.2.6.8 and 6.1.1.4'
O O 0.011 0.006 'International Tables Vol C Tables 4.2.6.8 and 6.1.1.4'
W W -0.849 6.872 'International Tables Vol C Tables 4.2.6.8 and 6.1.1.4'

loop_
_geom_angle_atom_site_label_1
_geom_angle_atom_site_label_2
_geom_angle_atom_site_label_3
_geom_angle
_geom_angle_site_symmetry_1
_geom_angle_site_symmetry_3
C3 W1 C3 98.4(3) 13_655 7_455
C3 W1 C2 144.68(15) 13_655 10
C3 W1 C2 84.0(2) 7_455 10
C3 W1 C2 144.68(15) 13_655 .
C3 W1 C2 84.0(2) 7_455 .
C2 W1 C2 70.6(3) 10 .
C3 W1 C2 84.0(2) 13_655 11_655
C3 W1 C2 144.68(15) 7_455 11_655
C2 W1 C2 114.0(3) 10 11_655
C2 W1 C2 74.8(3) . 11_655
C3 W1 C2 84.0(2) 13_655 4_654
C3 W1 C2 144.68(15) 7_455 4_654
C2 W1 C2 74.8(3) 10 4_654
C2 W1 C2 114.0(3) . 4_654
C2 W1 C2 70.6(3) 11_655 4_654
C3 W1 C1 72.27(10) 13_655 .
C3 W1 C1 72.27(10) 7_455 .
C2 W1 C1 139.93(17) 10 .
C2 W1 C1 75.10(18) . .
C2 W1 C1 75.10(18) 11_655 .
C2 W1 C1 139.93(17) 4_654 .
C3 W1 C1 72.27(10) 13_655 10
C3 W1 C1 72.27(10) 7_455 10
C2 W1 C1 75.10(18) 10 10
C2 W1 C1 139.93(17) . 10
C2 W1 C1 139.93(17) 11_655 10
C2 W1 C1 75.10(18) 4_654 10
C1 W1 C1 124.4(3) . 10
N3 Co1 N3 90.6(3) . 11_655
N3 Co1 N1 97.44(11) . .
N3 Co1 N1 97.44(11) 11_655 .
N3 Co1 N1 97.44(11) . 10_556
N3 Co1 N1 97.44(11) 11_655 10_556
N1 Co1 N1 158.8(3) . 10_556
N3 Co1 O1 175.6(2) . .
N3 Co1 O1 85.0(2) 11_655 .
N1 Co1 O1 83.15(10) . .
N1 Co1 O1 83.15(10) 10_556 .
N3 Co1 O1 85.0(2) . 11_655
N3 Co1 O1 175.6(2) 11_655 11_655
N1 Co1 O1 83.15(10) . 11_655
N1 Co1 O1 83.15(10) 10_556 11_655
O1 Co1 O1 99.3(3) . 11_655
N1 C1 W1 179.0(5) . .
C1 N1 Co1 163.8(5) . .
N2 C2 W1 178.6(7) . .
N3 C3 W1 176.5(5) . 13_655
C3 N3 Co1 179.5(5) . .
C3T N1T C3T 32.3(19) . 10_556
C3T N1T C2T 172.5(18) . 10_556
C3T N1T C2T 145.5(10) 10_556 10_556
C3T N1T C2T 145.5(10) . .
C3T N1T C2T 172.5(18) 10_556 .
C2T N1T C2T 34.9(15) 10_556 .
C2T C2T N1T 72.6(8) 10_556 .
C2T C2T C2T 90.000(6) 10_556 11_655
N1T C2T C2T 162.5(8) . 11_655
C2T C2T C2T 59.8(14) 10_556 4_655
N1T C2T C2T 132(2) . 4_655
C2T C2T C2T 30.2(14) 11_655 4_655
C3T C3T N1T 73.8(10) 10_556 .
C3T C3T C3T 90.000(6) 10_556 11
N1T C3T C3T 161.6(10) . 11
C3T C3T C3T 62.4(17) 10_556 4
N1T C3T C3T 135(3) . 4
C3T C3T C3T 27.6(17) 11 4

loop_
_geom_bond_atom_site_label_1
_geom_bond_atom_site_label_2
_geom_bond_distance
_geom_bond_site_symmetry_2
W1 C3 2.125(5) 13_655
W1 C3 2.125(5) 7_455
W1 C2 2.152(5) 10
W1 C2 2.152(5) .
W1 C2 2.152(5) 11_655
W1 C2 2.152(5) 4_654
W1 C1 2.164(6) .
W1 C1 2.164(6) 10
Co1 N3 2.040(5) .
Co1 N3 2.040(5) 11_655
Co1 N1 2.063(5) .
Co1 N1 2.063(5) 10_556
Co1 O1 2.283(5) .
Co1 O1 2.283(5) 11_655
C1 N1 1.140(7) .
C2 N2 1.140(7) .
C3 N3 1.157(7) .
C3 W1 2.125(5) 13_655
N1T C3T 1.312(12) .
N1T C3T 1.312(12) 10_556
N1T C2T 1.324(11) 10_556
N1T C2T 1.324(11) .
C2T C2T 0.79(4) 10_556
C2T C2T 1.36(2) 11_655
C2T C2T 1.578(17) 4_655
C3T C3T 0.73(4) 10_556
C3T C3T 1.40(2) 11
C3T C3T 1.576(18) 4
